data_7022211
loop_
_publ_author_name
'Cui, Lin'
'Luan, Xin-Jun'
'Zhang, Cui-Ping'
'Kang, Yi-Fan'
'Zhang, Wen-Tao'
'Wang, Yao-Yu'
'Shi, Qi-Zhen'

_publ_section_title
;
 Four 3D &quot;brick-wall&quot;-like metal-organic frameworks with a
 flexible ligand of (S,S,R,R)-1,2,3,4-cyclopentanetetracarboxylic acid:
 crystal structures, luminescent and magnetic properties.
;
_journal_issue 5
_journal_name_full 'Dalton transactions (Cambridge, England : 2003)'
_journal_page_first 1637
_journal_page_last 1644
_journal_paper_doi 10.1039/c2dt32022c
_journal_volume 42
_journal_year 2013
_chemical_formula_sum 'C42 H46 Cu4 N4 O23'
_chemical_formula_weight 1228.99
_space_group_IT_number 14
_symmetry_cell_setting monoclinic
_symmetry_space_group_name_Hall '-P 2ybc'
_symmetry_space_group_name_H-M 'P 1 21/c 1'
_atom_sites_solution_hydrogens geom
_atom_sites_solution_primary direct
_atom_sites_solution_secondary difmap
_audit_creation_method SHELXL-97
_audit_update_record
;
2012-09-19 # Formatted by publCIF
;
_cell_angle_alpha 90.00
_cell_angle_beta 98.481(2)
_cell_angle_gamma 90.00
_cell_formula_units_Z 2
_cell_length_a 9.0724(12)
_cell_length_b 9.1553(12)
_cell_length_c 27.683(4)
_cell_measurement_reflns_used 1825
_cell_measurement_temperature 296(2)
_cell_measurement_theta_max 22.675
_cell_measurement_theta_min 2.524
_cell_volume 2274.2(5)
_computing_cell_refinement 'Bruker SMART'
_computing_data_collection 'Bruker SMART'
_computing_data_reduction 'Bruker SMART'
_computing_molecular_graphics 'Bruker SHELXTL'
_computing_publication_material 'Bruker SHELXTL'
_computing_structure_refinement 'SHELXL-97 (Sheldrick, 1997)'
_computing_structure_solution 'SHELXS-97 (Sheldrick, 1990)'
_diffrn_ambient_temperature 296(2)
_diffrn_measured_fraction_theta_full 0.998
_diffrn_measured_fraction_theta_max 0.998
_diffrn_measurement_device_type 'Bruck 1000 CCD area detector'
_diffrn_measurement_method '\w scans'
_diffrn_radiation_monochromator graphite
_diffrn_radiation_source 'fine-focus sealed tube'
_diffrn_radiation_type MoK\a
_diffrn_radiation_wavelength 0.71073
_diffrn_reflns_av_R_equivalents 0.0515
_diffrn_reflns_av_sigmaI/netI 0.0650
_diffrn_reflns_limit_h_max 10
_diffrn_reflns_limit_h_min -10
_diffrn_reflns_limit_k_max 10
_diffrn_reflns_limit_k_min -10
_diffrn_reflns_limit_l_max 33
_diffrn_reflns_limit_l_min -27
_diffrn_reflns_number 11013
_diffrn_reflns_theta_full 25.09
_diffrn_reflns_theta_max 25.09
_diffrn_reflns_theta_min 1.49
_exptl_absorpt_coefficient_mu 1.940
_exptl_absorpt_correction_T_max 0.6532
_exptl_absorpt_correction_T_min 0.5584
_exptl_absorpt_correction_type multi-scan
_exptl_absorpt_process_details sadabs
_exptl_crystal_colour blue
_exptl_crystal_density_diffrn 1.795
_exptl_crystal_density_method 'not measured'
_exptl_crystal_description needle
_exptl_crystal_F_000 1252
_exptl_crystal_size_max 0.34
_exptl_crystal_size_mid 0.32
_exptl_crystal_size_min 0.24
_refine_diff_density_max 0.518
_refine_diff_density_min -0.577
_refine_diff_density_rms 0.160
_refine_ls_extinction_method none
_refine_ls_goodness_of_fit_ref 1.002
_refine_ls_hydrogen_treatment constr
_refine_ls_matrix_type full
_refine_ls_number_parameters 334
_refine_ls_number_reflns 4044
_refine_ls_number_restraints 0
_refine_ls_restrained_S_all 1.002
_refine_ls_R_factor_all 0.0720
_refine_ls_R_factor_gt 0.0448
_refine_ls_shift/su_max 0.000
_refine_ls_shift/su_mean 0.000
_refine_ls_structure_factor_coef Fsqd
_refine_ls_weighting_details 'calc w=1/[\s^2^(Fo^2^)+(0.0800P)^2^+0.0000P] where P=(Fo^2^+2Fc^2^)/3'
_refine_ls_weighting_scheme calc
_refine_ls_wR_factor_gt 0.1150
_refine_ls_wR_factor_ref 0.1397
_reflns_number_gt 2891
_reflns_number_total 4044
_reflns_threshold_expression >2sigma(I)
_cod_data_source_file c2dt32022c.txt
_cod_data_source_block 1
_cod_original_cell_volume 2274.3(5)
_cod_original_sg_symbol_H-M P2(1)/c
_cod_database_code 7022211

loop_
_symmetry_equiv_pos_as_xyz
'x, y, z'
'-x, y+1/2, -z+1/2'
'-x, -y, -z'
'x, -y-1/2, z-1/2'

loop_
_atom_site_label
_atom_site_type_symbol
_atom_site_fract_x
_atom_site_fract_y
_atom_site_fract_z
_atom_site_U_iso_or_equiv
_atom_site_adp_type
_atom_site_occupancy
_atom_site_symmetry_multiplicity
_atom_site_calc_flag
_atom_site_refinement_flags
Cu1 Cu 0.90167(6) 0.54910(7) 0.13080(2) 0.0307(2) Uani 1 1 d .
Cu2 Cu 0.50817(6) 0.22983(6) 0.28262(2) 0.0276(2) Uani 1 1 d .
C1 C 1.3151(6) 1.0509(6) -0.1724(2) 0.0399(13) Uani 1 1 d .
H1 H 1.2909 1.0301 -0.2055 0.048 Uiso 1 1 calc R
C2 C 1.2398(6) 0.9791(6) -0.1408(2) 0.0426(14) Uani 1 1 d .
H2 H 1.1660 0.9121 -0.1524 0.051 Uiso 1 1 calc R
C3 C 1.2738(6) 1.0063(6) -0.0915(2) 0.0424(14) Uani 1 1 d .
C4 C 1.3806(7) 1.1113(7) -0.0767(2) 0.0484(15) Uani 1 1 d .
H4 H 1.4053 1.1345 -0.0438 0.058 Uiso 1 1 calc R
C5 C 1.4506(6) 1.1816(6) -0.11155(19) 0.0407(13) Uani 1 1 d .
H5 H 1.5202 1.2539 -0.1013 0.049 Uiso 1 1 calc R
C6 C 1.1943(7) 0.9232(6) -0.0573(2) 0.0481(15) Uani 1 1 d .
H6 H 1.1249 0.8545 -0.0709 0.058 Uiso 1 1 calc R
C7 C 1.2126(7) 0.9372(6) -0.0093(2) 0.0474(15) Uani 1 1 d .
H7 H 1.2819 1.0054 0.0047 0.057 Uiso 1 1 calc R
C8 C 1.1314(6) 0.8528(6) 0.02362(19) 0.0389(13) Uani 1 1 d .
C9 C 1.0319(7) 0.7411(6) 0.0077(2) 0.0466(15) Uani 1 1 d .
H9 H 1.0129 0.7159 -0.0252 0.056 Uiso 1 1 calc R
C10 C 0.9619(6) 0.6681(6) 0.0418(2) 0.0446(14) Uani 1 1 d .
H10 H 0.8940 0.5952 0.0306 0.054 Uiso 1 1 calc R
C11 C 1.0803(6) 0.8030(6) 0.1043(2) 0.0428(14) Uani 1 1 d .
H11 H 1.0972 0.8263 0.1374 0.051 Uiso 1 1 calc R
C12 C 1.1537(6) 0.8803(6) 0.0730(2) 0.0491(15) Uani 1 1 d .
H12 H 1.2203 0.9530 0.0853 0.059 Uiso 1 1 calc R
C13 C 0.6524(5) 0.4177(5) 0.11708(18) 0.0295(11) Uani 1 1 d .
C14 C 0.5198(5) 0.3182(5) 0.12064(17) 0.0284(11) Uani 1 1 d .
H14 H 0.5427 0.2239 0.1068 0.034 Uiso 1 1 calc R
C15 C 0.3677(5) 0.3660(6) 0.09333(17) 0.0329(12) Uani 1 1 d .
H15A H 0.3580 0.3397 0.0591 0.039 Uiso 1 1 calc R
H15B H 0.3545 0.4707 0.0960 0.039 Uiso 1 1 calc R
C16 C 0.2520(5) 0.2817(5) 0.11919(17) 0.0271(11) Uani 1 1 d .
H16 H 0.2038 0.2073 0.0968 0.033 Uiso 1 1 calc R
C17 C 0.3439(5) 0.2043(5) 0.16361(16) 0.0246(10) Uani 1 1 d .
H17 H 0.3700 0.1093 0.1509 0.030 Uiso 1 1 calc R
C18 C 0.4932(5) 0.2881(5) 0.17327(17) 0.0248(10) Uani 1 1 d .
H18 H 0.5708 0.2217 0.1888 0.030 Uiso 1 1 calc R
C19 C 0.1339(5) 0.3830(5) 0.13313(18) 0.0280(11) Uani 1 1 d .
C20 C 0.2526(5) 0.1672(5) 0.20385(19) 0.0301(11) Uani 1 1 d .
C21 C 0.4956(5) 0.4261(5) 0.20365(17) 0.0248(10) Uani 1 1 d .
O1 O 0.8800(4) 0.6758(4) 0.18572(14) 0.0462(10) Uani 1 1 d .
O2 O 0.7602(4) 0.4115(4) 0.15160(12) 0.0340(8) Uani 1 1 d .
O3 O 0.6561(4) 0.4947(4) 0.08036(13) 0.0441(9) Uani 1 1 d .
O4 O 0.0159(4) 0.3953(4) 0.10253(12) 0.0344(8) Uani 1 1 d .
O5 O 0.1546(4) 0.4499(4) 0.17242(13) 0.0390(9) Uani 1 1 d .
O6 O 0.1276(4) 0.1133(4) 0.18954(13) 0.0478(10) Uani 1 1 d .
O7 O 0.3037(3) 0.1857(4) 0.24839(12) 0.0314(8) Uani 1 1 d .
O8 O 0.5108(4) 0.4155(3) 0.24941(11) 0.0300(8) Uani 1 1 d .
O9 O 0.4858(3) 0.5472(3) 0.18175(11) 0.0276(8) Uani 1 1 d .
O10 O 0.7245(4) 0.2008(5) 0.28274(18) 0.0660(14) Uani 1 1 d .
O11 O 0.9426(4) 0.3783(4) 0.26021(14) 0.0544(11) Uani 1 1 d .
H11A H 0.9199 0.4525 0.2760 0.082 Uiso 1 1 d R
H11B H 1.0312 0.3498 0.2699 0.082 Uiso 1 1 d R
O12 O 0.5583(10) 0.1489(9) 0.4888(3) 0.060(2) Uani 0.50 1 d P
N1 N 1.4227(5) 1.1503(5) -0.15885(15) 0.0357(10) Uani 1 1 d .
N2 N 0.9851(4) 0.6952(4) 0.08925(15) 0.0328(10) Uani 1 1 d .
H1A H 0.8214 0.6791 0.2071 0.039 Uiso 1 1 d R
H1B H 0.9355 0.7393 0.2027 0.039 Uiso 1 1 d R
H10A H 0.7619 0.1214 0.2962 0.039 Uiso 1 1 d R
H10B H 0.7933 0.2549 0.2754 0.039 Uiso 1 1 d R
H12A H 0.4958 0.1010 0.4680 0.049 Uiso 0.50 1 d PR
H12B H 0.5882 0.1042 0.5156 0.049 Uiso 0.50 1 d PR

loop_
_atom_site_aniso_label
_atom_site_aniso_U_11
_atom_site_aniso_U_22
_atom_site_aniso_U_33
_atom_site_aniso_U_23
_atom_site_aniso_U_13
_atom_site_aniso_U_12
Cu1 0.0311(3) 0.0284(4) 0.0347(4) 0.0015(3) 0.0119(3) -0.0001(3)
Cu2 0.0347(4) 0.0191(3) 0.0301(4) 0.0016(2) 0.0082(3) -0.0019(2)
C1 0.051(3) 0.030(3) 0.041(3) -0.002(2) 0.012(3) 0.003(3)
C2 0.044(3) 0.039(3) 0.046(4) -0.002(3) 0.012(3) -0.001(3)
C3 0.041(3) 0.034(3) 0.055(4) 0.008(3) 0.016(3) 0.004(3)
C4 0.062(4) 0.051(4) 0.034(3) 0.002(3) 0.012(3) -0.002(3)
C5 0.049(3) 0.039(3) 0.035(3) 0.002(3) 0.009(3) -0.002(3)
C6 0.053(4) 0.041(4) 0.053(4) 0.000(3) 0.018(3) -0.005(3)
C7 0.053(4) 0.040(4) 0.051(4) 0.005(3) 0.014(3) -0.002(3)
C8 0.045(3) 0.039(3) 0.036(3) 0.003(2) 0.017(2) -0.001(3)
C9 0.063(4) 0.048(4) 0.030(3) 0.005(3) 0.011(3) -0.013(3)
C10 0.049(3) 0.040(4) 0.046(4) 0.000(3) 0.011(3) -0.014(3)
C11 0.050(3) 0.045(4) 0.035(3) -0.003(3) 0.013(3) -0.005(3)
C12 0.057(4) 0.036(3) 0.053(4) 0.003(3) 0.003(3) -0.013(3)
C13 0.034(3) 0.023(3) 0.034(3) -0.004(2) 0.011(2) 0.000(2)
C14 0.035(3) 0.021(3) 0.030(3) -0.002(2) 0.009(2) 0.001(2)
C15 0.033(3) 0.039(3) 0.028(3) -0.003(2) 0.008(2) 0.003(2)
C16 0.029(3) 0.023(3) 0.030(3) -0.006(2) 0.006(2) -0.001(2)
C17 0.025(2) 0.019(2) 0.030(3) -0.004(2) 0.003(2) -0.0005(19)
C18 0.023(2) 0.020(2) 0.033(3) 0.001(2) 0.008(2) 0.0065(19)
C19 0.023(2) 0.027(3) 0.034(3) 0.000(2) 0.008(2) -0.003(2)
C20 0.030(3) 0.023(3) 0.038(3) 0.007(2) 0.009(2) 0.001(2)
C21 0.019(2) 0.025(3) 0.032(3) -0.005(2) 0.008(2) -0.0043(19)
O1 0.048(2) 0.043(2) 0.053(2) -0.0207(19) 0.0263(19) -0.0123(18)
O2 0.0302(18) 0.035(2) 0.037(2) 0.0027(16) 0.0057(16) -0.0046(15)
O3 0.044(2) 0.048(2) 0.041(2) 0.0117(19) 0.0079(17) -0.0064(18)
O4 0.0322(19) 0.035(2) 0.036(2) -0.0048(16) 0.0058(16) 0.0040(15)
O5 0.039(2) 0.039(2) 0.038(2) -0.0152(17) 0.0028(16) 0.0076(16)
O6 0.037(2) 0.058(3) 0.049(2) 0.005(2) 0.0042(18) -0.0213(19)
O7 0.0305(18) 0.034(2) 0.031(2) 0.0047(15) 0.0093(15) 0.0016(15)
O8 0.047(2) 0.0204(18) 0.0239(18) -0.0011(14) 0.0100(15) -0.0015(15)
O9 0.0392(19) 0.0159(18) 0.0290(18) 0.0003(14) 0.0088(15) 0.0002(14)
O10 0.035(2) 0.049(3) 0.113(4) 0.045(3) 0.007(2) -0.0014(19)
O11 0.061(3) 0.041(2) 0.064(3) 0.010(2) 0.019(2) 0.016(2)
O12 0.083(6) 0.055(6) 0.034(5) -0.001(4) -0.015(4) -0.017(5)
N1 0.046(3) 0.031(3) 0.031(2) 0.0020(19) 0.012(2) 0.006(2)
N2 0.039(2) 0.031(2) 0.031(2) 0.0034(19) 0.0107(19) -0.0020(19)

loop_
_atom_type_symbol
_atom_type_description
_atom_type_scat_dispersion_real
_atom_type_scat_dispersion_imag
_atom_type_scat_source
C C 0.0033 0.0016 'International Tables Vol C Tables 4.2.6.8 and 6.1.1.4'
H H 0.0000 0.0000 'International Tables Vol C Tables 4.2.6.8 and 6.1.1.4'
N N 0.0061 0.0033 'International Tables Vol C Tables 4.2.6.8 and 6.1.1.4'
O O 0.0106 0.0060 'International Tables Vol C Tables 4.2.6.8 and 6.1.1.4'
Cu Cu 0.3201 1.2651 'International Tables Vol C Tables 4.2.6.8 and 6.1.1.4'

loop_
_geom_angle_atom_site_label_1
_geom_angle_atom_site_label_2
_geom_angle_atom_site_label_3
_geom_angle
_geom_angle_site_symmetry_1
_geom_angle_site_symmetry_3
O1 Cu1 O2 90.44(15) . .
O1 Cu1 O4 148.60(15) . 1_655
O2 Cu1 O4 93.61(15) . 1_655
O1 Cu1 N2 98.18(17) . .
O2 Cu1 N2 158.81(16) . .
O4 Cu1 N2 89.06(16) 1_655 .
O8 Cu2 O9 177.06(14) . 2_645
O8 Cu2 O10 92.14(15) . .
O9 Cu2 O10 85.97(14) 2_645 .
O8 Cu2 O7 91.60(14) . .
O9 Cu2 O7 91.23(13) 2_645 .
O10 Cu2 O7 145.61(18) . .
O8 Cu2 N1 86.67(15) . 4_476
O9 Cu2 N1 92.40(14) 2_645 4_476
O10 Cu2 N1 121.65(19) . 4_476
O7 Cu2 N1 92.70(15) . 4_476
N1 C1 C2 124.2(5) . .
N1 C1 H1 117.9 . .
C2 C1 H1 117.9 . .
C1 C2 C3 119.4(5) . .
C1 C2 H2 120.3 . .
C3 C2 H2 120.3 . .
C2 C3 C4 117.6(5) . .
C2 C3 C6 118.8(5) . .
C4 C3 C6 123.6(5) . .
C3 C4 C5 119.3(5) . .
C3 C4 H4 120.4 . .
C5 C4 H4 120.4 . .
N1 C5 C4 123.0(5) . .
N1 C5 H5 118.5 . .
C4 C5 H5 118.5 . .
C7 C6 C3 126.3(6) . .
C7 C6 H6 116.8 . .
C3 C6 H6 116.8 . .
C6 C7 C8 124.9(6) . .
C6 C7 H7 117.6 . .
C8 C7 H7 117.6 . .
C12 C8 C9 116.3(5) . .
C12 C8 C7 120.4(5) . .
C9 C8 C7 123.3(5) . .
C10 C9 C8 118.7(5) . .
C10 C9 H9 120.7 . .
C8 C9 H9 120.7 . .
N2 C10 C9 124.4(5) . .
N2 C10 H10 117.8 . .
C9 C10 H10 117.8 . .
N2 C11 C12 122.5(5) . .
N2 C11 H11 118.8 . .
C12 C11 H11 118.8 . .
C11 C12 C8 121.5(5) . .
C11 C12 H12 119.3 . .
C8 C12 H12 119.3 . .
O3 C13 O2 122.2(4) . .
O3 C13 C14 120.6(4) . .
O2 C13 C14 117.1(4) . .
C13 C14 C15 117.3(4) . .
C13 C14 C18 113.9(4) . .
C15 C14 C18 105.2(4) . .
C13 C14 H14 106.6 . .
C15 C14 H14 106.6 . .
C18 C14 H14 106.6 . .
C14 C15 C16 104.5(4) . .
C14 C15 H15A 110.9 . .
C16 C15 H15A 110.9 . .
C14 C15 H15B 110.9 . .
C16 C15 H15B 110.9 . .
H15A C15 H15B 108.9 . .
C19 C16 C17 113.4(4) . .
C19 C16 C15 111.4(4) . .
C17 C16 C15 105.7(4) . .
C19 C16 H16 108.8 . .
C17 C16 H16 108.8 . .
C15 C16 H16 108.8 . .
C20 C17 C18 122.8(4) . .
C20 C17 C16 113.3(4) . .
C18 C17 C16 105.4(4) . .
C20 C17 H17 104.5 . .
C18 C17 H17 104.5 . .
C16 C17 H17 104.5 . .
C21 C18 C14 112.6(4) . .
C21 C18 C17 116.8(4) . .
C14 C18 C17 100.4(4) . .
C21 C18 H18 108.9 . .
C14 C18 H18 108.9 . .
C17 C18 H18 108.9 . .
O5 C19 O4 123.1(4) . .
O5 C19 C16 120.5(4) . .
O4 C19 C16 116.4(4) . .
O6 C20 O7 123.3(4) . .
O6 C20 C17 115.1(4) . .
O7 C20 C17 121.6(4) . .
O8 C21 O9 122.8(4) . .
O8 C21 C18 119.0(4) . .
O9 C21 C18 118.2(4) . .
Cu1 O1 H1A 135.2 . .
Cu1 O1 H1B 135.2 . .
H1A O1 H1B 88.4 . .
C13 O2 Cu1 102.6(3) . .
C19 O4 Cu1 103.8(3) . 1_455
C20 O7 Cu2 132.3(3) . .
C21 O8 Cu2 122.7(3) . .
C21 O9 Cu2 121.3(3) . 2_655
Cu2 O10 H10A 116.1 . .
Cu2 O10 H10B 133.5 . .
H10A O10 H10B 109.9 . .
H11A O11 H11B 112.0 . .
H12A O12 H12B 115.2 . .
C5 N1 C1 116.4(5) . .
C5 N1 Cu2 125.8(4) . 4_675
C1 N1 Cu2 117.0(4) . 4_675
C10 N2 C11 116.7(5) . .
C10 N2 Cu1 115.5(4) . .
C11 N2 Cu1 126.9(4) . .

loop_
_geom_bond_atom_site_label_1
_geom_bond_atom_site_label_2
_geom_bond_distance
_geom_bond_site_symmetry_2
Cu1 O1 1.945(3) .
Cu1 O2 1.945(3) .
Cu1 O4 1.977(3) 1_655
Cu1 N2 1.986(4) .
Cu2 O8 1.934(3) .
Cu2 O9 1.938(3) 2_645
Cu2 O10 1.980(4) .
Cu2 O7 1.996(3) .
Cu2 N1 2.191(4) 4_476
C1 N1 1.347(7) .
C1 C2 1.355(7) .
C1 H1 0.9300 .
C2 C3 1.377(8) .
C2 H2 0.9300 .
C3 C4 1.383(8) .
C3 C6 1.483(8) .
C4 C5 1.388(7) .
C4 H4 0.9300 .
C5 N1 1.328(6) .
C5 H5 0.9300 .
C6 C7 1.320(8) .
C6 H6 0.9300 .
C7 C8 1.473(7) .
C7 H7 0.9300 .
C8 C12 1.374(7) .
C8 C9 1.392(7) .
C9 C10 1.384(8) .
C9 H9 0.9300 .
C10 N2 1.324(6) .
C10 H10 0.9300 .
C11 N2 1.337(7) .
C11 C12 1.366(8) .
C11 H11 0.9300 .
C12 H12 0.9300 .
C13 O3 1.242(6) .
C13 O2 1.264(6) .
C13 C14 1.523(6) .
C14 C15 1.536(6) .
C14 C18 1.537(6) .
C14 H14 0.9800 .
C15 C16 1.559(6) .
C15 H15A 0.9700 .
C15 H15B 0.9700 .
C16 C19 1.510(6) .
C16 C17 1.552(6) .
C16 H16 0.9800 .
C17 C20 1.521(6) .
C17 C18 1.545(6) .
C17 H17 0.9800 .
C18 C21 1.516(6) .
C18 H18 0.9800 .
C19 O5 1.238(6) .
C19 O4 1.268(5) .
C20 O6 1.246(6) .
C20 O7 1.263(6) .
C21 O8 1.258(6) .
C21 O9 1.261(5) .
O1 H1A 0.8529 .
O1 H1B 0.8622 .
O4 Cu1 1.977(3) 1_455
O9 Cu2 1.938(3) 2_655
O10 H10A 0.8633 .
O10 H10B 0.8443 .
O11 H11A 0.8499 .
O11 H11B 0.8500 .
O12 H12A 0.8641 .
O12 H12B 0.8563 .
N1 Cu2 2.191(4) 4_675

loop_
_geom_torsion_atom_site_label_1
_geom_torsion_atom_site_label_2
_geom_torsion_atom_site_label_3
_geom_torsion_atom_site_label_4
_geom_torsion
_geom_torsion_site_symmetry_1
_geom_torsion_site_symmetry_4
N1 C1 C2 C3 -0.5(8) . .
C1 C2 C3 C4 2.5(8) . .
C1 C2 C3 C6 -177.8(5) . .
C2 C3 C4 C5 -1.4(8) . .
C6 C3 C4 C5 178.9(5) . .
C3 C4 C5 N1 -1.8(9) . .
C2 C3 C6 C7 -179.2(6) . .
C4 C3 C6 C7 0.4(10) . .
C3 C6 C7 C8 179.9(5) . .
C6 C7 C8 C12 -177.1(6) . .
C6 C7 C8 C9 4.3(9) . .
C12 C8 C9 C10 1.0(9) . .
C7 C8 C9 C10 179.7(5) . .
C8 C9 C10 N2 -1.5(9) . .
N2 C11 C12 C8 1.2(9) . .
C9 C8 C12 C11 -0.9(9) . .
C7 C8 C12 C11 -179.7(5) . .
O3 C13 C14 C15 -29.2(7) . .
O2 C13 C14 C15 154.7(4) . .
O3 C13 C14 C18 -152.7(4) . .
O2 C13 C14 C18 31.2(6) . .
C13 C14 C15 C16 -158.8(4) . .
C18 C14 C15 C16 -31.1(5) . .
C14 C15 C16 C19 129.9(4) . .
C14 C15 C16 C17 6.3(5) . .
C19 C16 C17 C20 35.0(5) . .
C15 C16 C17 C20 157.3(4) . .
C19 C16 C17 C18 -101.9(4) . .
C15 C16 C17 C18 20.4(5) . .
C13 C14 C18 C21 48.0(5) . .
C15 C14 C18 C21 -81.8(5) . .
C13 C14 C18 C17 173.0(4) . .
C15 C14 C18 C17 43.1(4) . .
C20 C17 C18 C21 -48.3(6) . .
C16 C17 C18 C21 83.4(5) . .
C20 C17 C18 C14 -170.4(4) . .
C16 C17 C18 C14 -38.6(4) . .
C17 C16 C19 O5 32.7(6) . .
C15 C16 C19 O5 -86.3(5) . .
C17 C16 C19 O4 -147.8(4) . .
C15 C16 C19 O4 93.2(5) . .
C18 C17 C20 O6 172.7(4) . .
C16 C17 C20 O6 44.3(6) . .
C18 C17 C20 O7 -9.7(7) . .
C16 C17 C20 O7 -138.1(5) . .
C14 C18 C21 O8 -163.3(4) . .
C17 C18 C21 O8 81.2(5) . .
C14 C18 C21 O9 15.0(6) . .
C17 C18 C21 O9 -100.5(5) . .
O3 C13 O2 Cu1 2.4(5) . .
C14 C13 O2 Cu1 178.4(3) . .
O1 Cu1 O2 C13 114.6(3) . .
O4 Cu1 O2 C13 -96.6(3) 1_655 .
N2 Cu1 O2 C13 0.2(6) . .
O5 C19 O4 Cu1 5.0(6) . 1_455
C16 C19 O4 Cu1 -174.5(3) . 1_455
O6 C20 O7 Cu2 165.9(4) . .
C17 C20 O7 Cu2 -11.5(7) . .
O8 Cu2 O7 C20 63.0(4) . .
O9 Cu2 O7 C20 -117.8(4) 2_645 .
O10 Cu2 O7 C20 -33.2(6) . .
N1 Cu2 O7 C20 149.7(4) 4_476 .
O9 C21 O8 Cu2 174.4(3) . .
C18 C21 O8 Cu2 -7.3(5) . .
O9 Cu2 O8 C21 137(3) 2_645 .
O10 Cu2 O8 C21 86.8(4) . .
O7 Cu2 O8 C21 -59.0(4) . .
N1 Cu2 O8 C21 -151.6(4) 4_476 .
O8 C21 O9 Cu2 -0.5(6) . 2_655
C18 C21 O9 Cu2 -178.8(3) . 2_655
C4 C5 N1 C1 3.7(8) . .
C4 C5 N1 Cu2 172.9(4) . 4_675
C2 C1 N1 C5 -2.5(8) . .
C2 C1 N1 Cu2 -172.7(4) . 4_675
C9 C10 N2 C11 1.7(9) . .
C9 C10 N2 Cu1 -168.2(5) . .
C12 C11 N2 C10 -1.5(8) . .
C12 C11 N2 Cu1 167.0(4) . .
O1 Cu1 N2 C10 -154.6(4) . .
O2 Cu1 N2 C10 -41.5(7) . .
O4 Cu1 N2 C10 56.1(4) 1_655 .
O1 Cu1 N2 C11 36.8(5) . .
O2 Cu1 N2 C11 149.8(4) . .
O4 Cu1 N2 C11 -112.6(4) 1_655 .
